data_7000871
loop_
_publ_author_name
'Ehrhart, J\'er\^ome'
'Planeix, Jean-Marc'
'Kyritsakas-Gruber, Nathalie'
'Hosseini, Mir Wais'

_publ_section_title
;
 Synthesis and structural studies of metallamacrotricycles based on a
 metacyclophane in 1,3-alternate conformation bearing four imidazolyl
 units
;
_journal_issue 14
_journal_name_full 'Dalton Transactions'
_journal_page_first 2552
_journal_page_last 2557
_journal_paper_doi 10.1039/b816053h
_journal_year 2009
_chemical_formula_moiety '2(C56 H64 Cl4 Hg2 N8),C2 H4 Cl2, C H3 OH, 6(H2 O)'
_chemical_formula_sum 'C115 H148 Cl10 Hg4 N16 O7'
_chemical_formula_weight 3023.35
_chemical_name_systematic ?
_space_group_IT_number 14
_symmetry_cell_setting monoclinic
_symmetry_space_group_name_Hall '-P 2ybc'
_symmetry_space_group_name_H-M 'P 1 21/c 1'
_atom_sites_solution_hydrogens geom
_atom_sites_solution_primary direct
_atom_sites_solution_secondary difmap
_audit_creation_method SHELXL-97
_cell_angle_alpha 90.00
_cell_angle_beta 101.1480(10)
_cell_angle_gamma 90.00
_cell_formula_units_Z 2
_cell_length_a 23.0451(6)
_cell_length_b 20.3100(5)
_cell_length_c 14.8872(4)
_cell_measurement_reflns_used 9901
_cell_measurement_temperature 173(2)
_cell_measurement_theta_max 25.21
_cell_measurement_theta_min 2.29
_cell_volume 6836.4(3)
_computing_cell_refinement 'Bruker SMART'
_computing_data_collection 'Bruker SMART'
_computing_data_reduction 'Bruker SAINT'
_computing_molecular_graphics 'Bruker SHELXTL'
_computing_publication_material 'Bruker SHELXTL'
_computing_structure_refinement 'SHELXL-97 (Sheldrick, 1997)'
_computing_structure_solution 'SHELXS-97 (Sheldrick, 1990)'
_diffrn_ambient_temperature 173(2)
_diffrn_measured_fraction_theta_full 0.998
_diffrn_measured_fraction_theta_max 0.998
_diffrn_measurement_device_type 'CCD area detector'
_diffrn_measurement_method 'phi and omega scans'
_diffrn_radiation_monochromator graphite
_diffrn_radiation_source 'fine-focus sealed tube'
_diffrn_radiation_type MoK\a
_diffrn_radiation_wavelength 0.71073
_diffrn_reflns_av_R_equivalents 0.0825
_diffrn_reflns_av_sigmaI/netI 0.0655
_diffrn_reflns_limit_h_max 28
_diffrn_reflns_limit_h_min -29
_diffrn_reflns_limit_k_max 26
_diffrn_reflns_limit_k_min -26
_diffrn_reflns_limit_l_max 19
_diffrn_reflns_limit_l_min -19
_diffrn_reflns_number 118316
_diffrn_reflns_theta_full 27.59
_diffrn_reflns_theta_max 27.59
_diffrn_reflns_theta_min 1.35
_exptl_absorpt_coefficient_mu 4.726
_exptl_absorpt_correction_T_max 0.6757
_exptl_absorpt_correction_T_min 0.3729
_exptl_absorpt_correction_type multi-scan
_exptl_absorpt_process_details sadabs
_exptl_crystal_colour colorless
_exptl_crystal_density_diffrn 1.469
_exptl_crystal_density_meas ?
_exptl_crystal_density_method 'not measured'
_exptl_crystal_description prism
_exptl_crystal_F_000 2992
_exptl_crystal_size_max 0.26
_exptl_crystal_size_mid 0.12
_exptl_crystal_size_min 0.09
_refine_diff_density_max 1.669
_refine_diff_density_min -1.462
_refine_diff_density_rms 0.317
_refine_ls_extinction_method none
_refine_ls_goodness_of_fit_ref 1.138
_refine_ls_hydrogen_treatment constr
_refine_ls_matrix_type full
_refine_ls_number_parameters 688
_refine_ls_number_reflns 15815
_refine_ls_number_restraints 5
_refine_ls_restrained_S_all 1.139
_refine_ls_R_factor_all 0.1461
_refine_ls_R_factor_gt 0.1158
_refine_ls_shift/su_max 0.003
_refine_ls_shift/su_mean 0.000
_refine_ls_structure_factor_coef Fsqd
_refine_ls_weighting_details 'calc w=1/[\s^2^(Fo^2^)+(0.1023P)^2^+252.6564P] where P=(Fo^2^+2Fc^2^)/3'
_refine_ls_weighting_scheme calc
_refine_ls_wR_factor_gt 0.2859
_refine_ls_wR_factor_ref 0.3051
_reflns_number_gt 11792
_reflns_number_total 15815
_reflns_threshold_expression >2sigma(I)
_cod_data_source_file b816053h.txt
_cod_data_source_block 4-HgCl2
_cod_depositor_comments
;
 Marking attached hydrogen atoms.

 Antanas Vaitkus,
 2017-07-12

The following automatic conversions were performed:
'_symmetry_cell_setting' value 'Monoclinic' changed to 'monoclinic'
according to '/home/saulius/struct/CIF-dictionaries/cif_core.dic'
dictionary named 'cif_core.dic' version 2.4.1 from 2010-06-29.

Automatic conversion script
Id: cif_fix_enum 1527 2010-12-29 10:47:43Z saulius 

The following automatic conversions were performed:

'_exptl_crystal_density_meas' value 'none' was changed to '?' - the
value is perceived as not measured.

Automatic conversion script
Id: cif_fix_values 3008 2015-01-20 13:52:24Z robertas 
;
_cod_original_sg_symbol_H-M P2(1)/c
_cod_database_code 7000871

loop_
_symmetry_equiv_pos_as_xyz
'x, y, z'
'-x, y+1/2, -z+1/2'
'-x, -y, -z'
'x, -y-1/2, z-1/2'

loop_
_atom_site_label
_atom_site_type_symbol
_atom_site_fract_x
_atom_site_fract_y
_atom_site_fract_z
_atom_site_U_iso_or_equiv
_atom_site_adp_type
_atom_site_occupancy
_atom_site_symmetry_multiplicity
_atom_site_calc_flag
_atom_site_refinement_flags
_atom_site_disorder_assembly
_atom_site_disorder_group
_atom_site_attached_hydrogens
Hg1 Hg 0.99063(3) 0.26105(3) 1.07190(4) 0.03522(18) Uani 1 1 d . . . 0
Cl1 Cl 1.06976(19) 0.3380(2) 1.1129(3) 0.0461(10) Uani 1 1 d . . . 0
Cl2 Cl 0.88902(18) 0.2720(2) 0.9878(3) 0.0419(9) Uani 1 1 d . . . 0
Hg2 Hg 0.55799(4) -0.15963(4) 0.60275(5) 0.0539(2) Uani 1 1 d . . . 0
Cl3 Cl 0.6486(2) -0.1172(3) 0.5576(3) 0.0608(13) Uani 1 1 d . . . 0
Cl4 Cl 0.4765(4) -0.2176(3) 0.5121(5) 0.0608(13) Uani 1 1 d . . . 0
C1 C 0.8704(6) -0.0351(7) 0.8125(8) 0.024(3) Uani 1 1 d . . . 0
C2 C 0.9266(6) -0.0048(7) 0.8194(9) 0.023(3) Uani 1 1 d . . . 0
C3 C 0.9294(7) 0.0586(7) 0.7833(9) 0.027(3) Uani 1 1 d . . . 0
C4 C 0.8784(7) 0.0959(7) 0.7513(9) 0.029(3) Uani 1 1 d . . . 0
C5 C 0.8228(7) 0.0654(7) 0.7484(9) 0.027(3) Uani 1 1 d . . . 0
C6 C 0.8200(6) -0.0007(7) 0.7739(8) 0.022(3) Uani 1 1 d . . . 0
C7 C 0.9837(6) -0.0378(7) 0.8627(11) 0.033(3) Uani 1 1 d . . . 0
H7A H 0.9776 -0.0637 0.9156 0.050 Uiso 1 1 calc R . . 0
H7B H 1.0141 -0.0043 0.8826 0.050 Uiso 1 1 calc R . . 0
H7C H 0.9966 -0.0670 0.8179 0.050 Uiso 1 1 calc R . . 0
C8 C 0.9873(7) 0.0874(8) 0.7732(10) 0.033(3) Uani 1 1 d . . . 0
H8A H 1.0153 0.0509 0.7699 0.040 Uiso 1 1 calc R . . 0
H8B H 0.9817 0.1116 0.7145 0.040 Uiso 1 1 calc R . . 0
N1 N 1.0143(5) 0.1325(6) 0.8476(8) 0.028(2) Uani 1 1 d . . . 0
C9 C 0.9900(6) 0.1508(8) 0.9199(10) 0.032(3) Uani 1 1 d . . . 0
H9 H 0.9528 0.1362 0.9308 0.038 Uiso 1 1 calc R . . 0
N2 N 1.0258(6) 0.1917(6) 0.9728(8) 0.034(3) Uani 1 1 d . . . 0
C10 C 1.0725(7) 0.2020(8) 0.9334(10) 0.032(3) Uani 1 1 d . . . 0
H10 H 1.1049 0.2302 0.9562 0.038 Uiso 1 1 calc R . . 0
C11 C 1.0662(7) 0.1658(7) 0.8564(10) 0.030(3) Uani 1 1 d . . . 0
H11 H 1.0932 0.1639 0.8156 0.036 Uiso 1 1 calc R . . 0
C12 C 0.8827(7) 0.1660(8) 0.7240(10) 0.037(3) Uani 1 1 d . . . 0
H12A H 0.8682 0.1704 0.6579 0.055 Uiso 1 1 calc R . . 0
H12B H 0.9241 0.1803 0.7392 0.055 Uiso 1 1 calc R . . 0
H12C H 0.8587 0.1935 0.7568 0.055 Uiso 1 1 calc R . . 0
C13 C 0.7599(6) -0.0346(7) 0.7543(10) 0.031(3) Uani 1 1 d . . . 0
H13A H 0.7398 -0.0277 0.8058 0.046 Uiso 1 1 calc R . . 0
H13B H 0.7654 -0.0819 0.7458 0.046 Uiso 1 1 calc R . . 0
H13C H 0.7358 -0.0161 0.6985 0.046 Uiso 1 1 calc R . . 0
C14 C 0.7664(7) 0.1049(8) 0.7100(10) 0.038(4) Uani 1 1 d . . . 0
H14A H 0.7789 0.1508 0.7014 0.045 Uiso 1 1 calc R . . 0
H14B H 0.7504 0.0872 0.6482 0.045 Uiso 1 1 calc R . . 0
C15 C 0.7168(6) 0.1085(7) 0.7587(11) 0.032(3) Uani 1 1 d . . . 0
C16 C 0.6585(7) 0.1052(8) 0.7076(11) 0.037(4) Uani 1 1 d . . . 0
C17 C 0.6102(6) 0.1089(7) 0.7524(11) 0.031(3) Uani 1 1 d . . . 0
C18 C 0.6190(7) 0.1143(8) 0.8504(11) 0.035(3) Uani 1 1 d . . . 0
C19 C 0.6780(7) 0.1219(8) 0.8990(10) 0.034(3) Uani 1 1 d . . . 0
C20 C 0.7256(7) 0.1208(7) 0.8551(10) 0.034(4) Uani 1 1 d . . . 0
C21 C 0.6488(8) 0.0971(11) 0.6044(11) 0.049(5) Uani 1 1 d . . . 0
H21A H 0.6068 0.1033 0.5779 0.074 Uiso 1 1 calc R . . 0
H21B H 0.6611 0.0529 0.5896 0.074 Uiso 1 1 calc R . . 0
H21C H 0.6722 0.1300 0.5789 0.074 Uiso 1 1 calc R . . 0
C22 C 0.5483(8) 0.1115(9) 0.6978(13) 0.049(5) Uani 1 1 d . . . 0
H22A H 0.5218 0.1311 0.7357 0.059 Uiso 1 1 calc R . . 0
H22B H 0.5473 0.1402 0.6437 0.059 Uiso 1 1 calc R . . 0
N3 N 0.5260(6) 0.0446(8) 0.6666(9) 0.041(3) Uani 1 1 d . . . 0
C23 C 0.5549(9) -0.0129(9) 0.6782(13) 0.055(5) Uani 1 1 d . . . 0
H23 H 0.5945 -0.0181 0.7102 0.066 Uiso 1 1 calc R . . 0
N4 N 0.5213(7) -0.0609(8) 0.6394(10) 0.046(4) Uani 1 1 d . . . 0
C24 C 0.4677(8) -0.0345(11) 0.6002(13) 0.055(5) Uani 1 1 d . . . 0
H24 H 0.4348 -0.0582 0.5673 0.066 Uiso 1 1 calc R . . 0
C25 C 0.4696(7) 0.0322(11) 0.6164(12) 0.049(5) Uani 1 1 d . . . 0
H25 H 0.4389 0.0633 0.5974 0.059 Uiso 1 1 calc R . . 0
C26 C 0.5667(8) 0.1113(10) 0.8977(13) 0.047(4) Uani 1 1 d . . . 0
H26A H 0.5797 0.0957 0.9607 0.071 Uiso 1 1 calc R . . 0
H26B H 0.5369 0.0811 0.8646 0.071 Uiso 1 1 calc R . . 0
H26C H 0.5494 0.1554 0.8987 0.071 Uiso 1 1 calc R . . 0
C27 C 0.7857(7) 0.1373(8) 0.9071(10) 0.034(3) Uani 1 1 d . . . 0
H27A H 0.7826 0.1708 0.9533 0.052 Uiso 1 1 calc R . . 0
H27B H 0.8099 0.1543 0.8648 0.052 Uiso 1 1 calc R . . 0
H27C H 0.8043 0.0976 0.9373 0.052 Uiso 1 1 calc R . . 0
C28 C 0.6867(7) 0.1383(9) 0.9999(11) 0.039(4) Uani 1 1 d . . . 0
H28A H 0.6476 0.1355 1.0177 0.047 Uiso 1 1 calc R . . 0
H28B H 0.6995 0.1849 1.0073 0.047 Uiso 1 1 calc R . . 0
C29 C 0.7303(7) 0.0974(7) 1.0691(10) 0.031(3) Uani 1 1 d . . . 0
C30 C 0.7675(6) 0.1314(8) 1.1426(10) 0.031(3) Uani 1 1 d . . . 0
C31 C 0.8097(6) 0.0967(8) 1.2047(10) 0.030(3) Uani 1 1 d . . . 0
C32 C 0.8155(7) 0.0272(7) 1.1974(9) 0.028(3) Uani 1 1 d . . . 0
C33 C 0.7751(7) -0.0053(8) 1.1266(10) 0.033(3) Uani 1 1 d . . . 0
C34 C 0.7338(7) 0.0290(8) 1.0668(10) 0.031(3) Uani 1 1 d . . . 0
C35 C 0.7616(8) 0.2051(8) 1.1506(12) 0.042(4) Uani 1 1 d . . . 0
H35A H 0.7839 0.2198 1.2100 0.062 Uiso 1 1 calc R . . 0
H35B H 0.7198 0.2166 1.1454 0.062 Uiso 1 1 calc R . . 0
H35C H 0.7773 0.2267 1.1014 0.062 Uiso 1 1 calc R . . 0
C36 C 0.8488(7) 0.1318(9) 1.2846(10) 0.037(4) Uani 1 1 d . . . 0
H36A H 0.8280 0.1713 1.3010 0.044 Uiso 1 1 calc R . . 0
H36B H 0.8563 0.1022 1.3384 0.044 Uiso 1 1 calc R . . 0
N5 N 0.9053(5) 0.1515(6) 1.2612(7) 0.027(3) Uani 1 1 d . . . 0
C37 C 0.9135(7) 0.1761(7) 1.1803(10) 0.032(3) Uani 1 1 d . . . 0
H37 H 0.8839 0.1779 1.1262 0.038 Uiso 1 1 calc R . . 0
N6 N 0.9671(5) 0.1969(6) 1.1867(9) 0.030(3) Uani 1 1 d . . . 0
C38 C 0.9964(8) 0.1844(8) 1.2724(10) 0.037(4) Uani 1 1 d . . . 0
H38 H 1.0370 0.1932 1.2951 0.045 Uiso 1 1 calc R . . 0
C39 C 0.9585(7) 0.1572(9) 1.3213(11) 0.039(4) Uani 1 1 d . . . 0
H39 H 0.9669 0.1447 1.3839 0.047 Uiso 1 1 calc R . . 0
C40 C 0.8624(7) -0.0077(9) 1.2629(11) 0.039(4) Uani 1 1 d . . . 0
H40A H 0.8447 -0.0294 1.3099 0.059 Uiso 1 1 calc R . . 0
H40B H 0.8922 0.0241 1.2919 0.059 Uiso 1 1 calc R . . 0
H40C H 0.8811 -0.0407 1.2299 0.059 Uiso 1 1 calc R . . 0
C41 C 0.6867(8) -0.0079(8) 1.0003(11) 0.039(4) Uani 1 1 d . . . 0
H41A H 0.6540 0.0220 0.9764 0.059 Uiso 1 1 calc R . . 0
H41B H 0.6719 -0.0447 1.0321 0.059 Uiso 1 1 calc R . . 0
H41C H 0.7038 -0.0249 0.9496 0.059 Uiso 1 1 calc R . . 0
C42 C 0.7775(7) -0.0802(8) 1.1227(10) 0.034(3) Uani 1 1 d . . . 0
H42A H 0.7417 -0.0969 1.1428 0.041 Uiso 1 1 calc R . . 0
H42B H 0.8118 -0.0943 1.1695 0.041 Uiso 1 1 calc R . . 0
C43 C 0.7818(6) -0.1168(7) 1.0330(8) 0.025(3) Uani 1 1 d . . . 0
C44 C 0.7460(7) -0.1717(7) 1.0081(9) 0.028(3) Uani 1 1 d . . . 0
C45 C 0.7522(7) -0.2082(7) 0.9299(10) 0.030(3) Uani 1 1 d . . . 0
C46 C 0.7919(7) -0.1868(7) 0.8748(9) 0.031(3) Uani 1 1 d . . . 0
C47 C 0.8248(6) -0.1300(7) 0.8982(9) 0.025(3) Uani 1 1 d . . . 0
C48 C 0.8218(7) -0.0960(7) 0.9803(10) 0.032(3) Uani 1 1 d . . . 0
C49 C 0.6998(10) -0.1945(9) 1.0618(12) 0.052(5) Uani 1 1 d . . . 0
H49A H 0.7196 -0.2137 1.1201 0.077 Uiso 1 1 calc R . . 0
H49B H 0.6742 -0.2277 1.0263 0.077 Uiso 1 1 calc R . . 0
H49C H 0.6758 -0.1568 1.0737 0.077 Uiso 1 1 calc R . . 0
C50 C 0.7162(9) -0.2698(8) 0.9071(11) 0.044(4) Uani 1 1 d . . . 0
H50A H 0.7396 -0.3027 0.8802 0.053 Uiso 1 1 calc R . . 0
H50B H 0.7069 -0.2888 0.9639 0.053 Uiso 1 1 calc R . . 0
N7 N 0.6609(8) -0.2562(8) 0.8421(11) 0.065(6) Uani 1 1 d D . . 0
C51 C 0.6500(7) -0.2164(8) 0.7732(10) 0.039(4) Uani 1 1 d D . . 0
H51 H 0.6796 -0.1886 0.7574 0.046 Uiso 1 1 calc R . . 0
N8 N 0.5974(8) -0.2168(9) 0.7279(12) 0.073(6) Uani 1 1 d D . . 0
C52 C 0.5644(10) -0.2579(9) 0.7806(13) 0.051 Uani 1 1 d D . . 0
H52 H 0.5232 -0.2673 0.7667 0.061 Uiso 1 1 calc R . . 0
C53 C 0.6046(9) -0.2801(9) 0.8539(14) 0.051 Uani 1 1 d D . . 0
H53 H 0.5967 -0.3063 0.9031 0.061 Uiso 1 1 calc R . . 0
C54 C 0.7986(9) -0.2263(8) 0.7897(11) 0.042(4) Uani 1 1 d . . . 0
H54A H 0.8404 -0.2368 0.7925 0.063 Uiso 1 1 calc R . . 0
H54B H 0.7838 -0.2001 0.7347 0.063 Uiso 1 1 calc R . . 0
H54C H 0.7757 -0.2672 0.7874 0.063 Uiso 1 1 calc R . . 0
C55 C 0.8660(7) -0.0423(7) 1.0122(10) 0.033(3) Uani 1 1 d . . . 0
H55A H 0.8501 0.0000 0.9869 0.050 Uiso 1 1 calc R . . 0
H55B H 0.9029 -0.0518 0.9912 0.050 Uiso 1 1 calc R . . 0
H55C H 0.8738 -0.0401 1.0792 0.050 Uiso 1 1 calc R . . 0
C56 C 0.8675(6) -0.1072(7) 0.8399(9) 0.025(3) Uani 1 1 d . . . 0
H56A H 0.8591 -0.1332 0.7826 0.030 Uiso 1 1 calc R . . 0
H56B H 0.9076 -0.1198 0.8722 0.030 Uiso 1 1 calc R . . 0
Cl5 Cl 0.4063(7) 0.7947(8) 0.7836(12) 0.105(5) Uani 0.50 1 d PD . . 0
Cl6 Cl 0.2648(5) 0.8209(10) 0.5729(10) 0.112(7) Uani 0.50 1 d PD . . 0
C57 C 0.3499(17) 0.7860(16) 0.687(2) 0.067(13) Uani 0.50 1 d PD . . 0
H57A H 0.3664 0.7661 0.6370 0.080 Uiso 0.50 1 calc PR . . 0
H57B H 0.3194 0.7557 0.7020 0.080 Uiso 0.50 1 calc PR . . 0
C58 C 0.324(2) 0.8437(16) 0.659(4) 0.139 Uani 0.50 1 d PD . . 0
H58A H 0.3521 0.8726 0.6342 0.167 Uiso 0.50 1 calc PR . . 0
H58B H 0.3105 0.8667 0.7093 0.167 Uiso 0.50 1 calc PR . . 0
O2 O 0.5639(7) 0.8951(6) 0.8996(7) 0.0516(19) Uani 1 1 d . . . 2
O1 O 0.0762(7) 0.5560(6) 0.9745(7) 0.0516(19) Uani 1 1 d . . . 2
O3 O 0.8295(7) 0.8565(6) 0.5731(7) 0.0516(19) Uani 1 1 d . . . 2
O4 O 0.7403(9) 0.5411(11) 0.8893(14) 0.034(4) Uani 0.50 1 d P . . 1
C59 C 0.7294(14) 0.4659(16) 0.895(2) 0.034(4) Uani 0.50 1 d P . . 3

loop_
_atom_site_aniso_label
_atom_site_aniso_U_11
_atom_site_aniso_U_22
_atom_site_aniso_U_33
_atom_site_aniso_U_23
_atom_site_aniso_U_13
_atom_site_aniso_U_12
Hg1 0.0362(3) 0.0360(3) 0.0337(3) -0.0059(2) 0.0073(2) -0.0043(3)
Cl1 0.042(2) 0.048(2) 0.050(2) -0.0176(19) 0.0130(18) -0.0124(19)
Cl2 0.036(2) 0.054(2) 0.0324(19) 0.0055(17) -0.0001(15) 0.0008(18)
Hg2 0.0661(5) 0.0443(4) 0.0422(4) 0.0022(3) -0.0123(3) -0.0027(4)
Cl3 0.057(3) 0.072(3) 0.051(3) -0.009(2) 0.005(2) 0.022(3)
Cl4 0.057(3) 0.072(3) 0.051(3) -0.009(2) 0.005(2) 0.022(3)
C1 0.024(7) 0.029(7) 0.017(6) 0.001(5) -0.003(5) 0.000(6)
C2 0.015(6) 0.032(7) 0.023(6) -0.003(5) 0.004(5) 0.006(5)
C3 0.034(8) 0.027(7) 0.021(6) -0.004(5) 0.010(6) -0.007(6)
C4 0.030(8) 0.032(7) 0.020(6) -0.005(5) -0.007(5) -0.002(6)
C5 0.034(8) 0.029(7) 0.016(6) 0.004(5) 0.001(5) 0.003(6)
C6 0.019(6) 0.033(7) 0.014(5) 0.002(5) -0.001(5) 0.008(5)
C7 0.021(7) 0.027(7) 0.048(9) -0.003(6) -0.002(6) -0.002(6)
C8 0.034(8) 0.041(8) 0.028(7) -0.007(6) 0.014(6) 0.007(7)
N1 0.028(6) 0.030(6) 0.025(6) 0.002(5) 0.001(5) -0.001(5)
C9 0.022(7) 0.036(8) 0.037(8) -0.001(6) 0.004(6) -0.003(6)
N2 0.039(7) 0.034(7) 0.026(6) -0.009(5) 0.002(5) -0.003(6)
C10 0.026(7) 0.038(8) 0.031(7) 0.003(6) 0.005(6) 0.001(6)
C11 0.028(7) 0.025(7) 0.038(8) 0.005(6) 0.011(6) -0.004(6)
C12 0.041(9) 0.041(9) 0.027(7) 0.012(6) 0.004(6) -0.001(7)
C13 0.026(7) 0.034(8) 0.029(7) 0.001(6) -0.003(6) 0.001(6)
C14 0.040(9) 0.041(9) 0.028(7) -0.001(6) -0.006(6) 0.014(7)
C15 0.018(7) 0.030(7) 0.042(8) 0.003(6) -0.008(6) 0.001(6)
C16 0.025(8) 0.037(8) 0.039(8) -0.009(7) -0.015(6) 0.014(6)
C17 0.021(7) 0.030(7) 0.039(8) -0.002(6) -0.007(6) 0.005(6)
C18 0.029(8) 0.032(8) 0.040(8) -0.006(6) -0.007(6) 0.004(6)
C19 0.035(8) 0.034(8) 0.028(7) -0.006(6) -0.004(6) 0.003(7)
C20 0.044(9) 0.025(7) 0.024(7) -0.010(5) -0.018(6) 0.001(6)
C21 0.037(9) 0.074(13) 0.029(8) -0.004(8) -0.014(7) 0.012(9)
C22 0.039(10) 0.042(9) 0.052(10) -0.004(8) -0.028(8) 0.014(8)
N3 0.027(7) 0.059(9) 0.031(7) -0.010(6) -0.011(5) 0.000(6)
C23 0.045(11) 0.043(10) 0.057(11) -0.005(8) -0.036(9) 0.006(8)
N4 0.036(8) 0.062(10) 0.037(7) -0.004(7) 0.000(6) -0.005(7)
C24 0.034(10) 0.081(15) 0.043(10) 0.002(10) -0.011(8) -0.022(10)
C25 0.022(8) 0.078(14) 0.042(9) -0.001(9) -0.007(7) -0.003(8)
C26 0.030(9) 0.060(11) 0.049(10) -0.010(9) 0.002(7) 0.006(8)
C27 0.029(8) 0.040(8) 0.032(8) -0.009(6) 0.000(6) 0.005(7)
C28 0.028(8) 0.042(9) 0.044(9) -0.005(7) 0.000(7) 0.009(7)
C29 0.034(8) 0.034(8) 0.026(7) -0.005(6) 0.006(6) -0.004(6)
C30 0.023(7) 0.039(8) 0.028(7) -0.002(6) 0.000(5) -0.001(6)
C31 0.025(7) 0.042(8) 0.024(7) -0.011(6) 0.004(5) -0.006(6)
C32 0.029(7) 0.038(8) 0.017(6) -0.001(5) 0.003(5) 0.002(6)
C33 0.032(8) 0.041(8) 0.026(7) 0.000(6) 0.004(6) -0.002(7)
C34 0.025(7) 0.039(8) 0.028(7) -0.006(6) 0.001(6) 0.000(6)
C35 0.043(10) 0.040(9) 0.039(9) -0.009(7) -0.001(7) 0.006(8)
C36 0.034(8) 0.053(10) 0.023(7) -0.017(7) 0.003(6) -0.008(7)
N5 0.036(7) 0.028(6) 0.015(5) -0.006(4) -0.003(4) -0.010(5)
C37 0.029(8) 0.034(8) 0.030(7) -0.001(6) -0.004(6) 0.002(6)
N6 0.028(6) 0.021(6) 0.039(7) -0.007(5) 0.004(5) -0.003(5)
C38 0.038(9) 0.047(9) 0.026(7) -0.008(6) 0.004(6) -0.004(7)
C39 0.021(7) 0.054(10) 0.035(8) -0.015(7) -0.011(6) 0.006(7)
C40 0.036(9) 0.049(10) 0.028(8) -0.002(7) -0.003(6) 0.011(7)
C41 0.047(10) 0.034(8) 0.031(8) -0.003(6) -0.005(7) -0.001(7)
C42 0.035(8) 0.045(9) 0.021(7) 0.001(6) 0.002(6) -0.007(7)
C43 0.028(7) 0.030(7) 0.013(6) 0.008(5) -0.003(5) -0.005(6)
C44 0.036(8) 0.028(7) 0.022(6) 0.001(5) 0.007(6) -0.005(6)
C45 0.028(7) 0.027(7) 0.029(7) 0.011(6) -0.011(6) -0.003(6)
C46 0.031(8) 0.029(7) 0.025(7) -0.001(5) -0.012(6) 0.009(6)
C47 0.015(6) 0.031(7) 0.022(6) 0.001(5) -0.012(5) -0.005(5)
C48 0.030(8) 0.026(7) 0.032(7) 0.002(6) -0.008(6) -0.007(6)
C49 0.074(14) 0.046(10) 0.040(9) -0.001(8) 0.024(9) -0.016(10)
C50 0.065(12) 0.032(8) 0.028(8) 0.002(6) -0.006(7) -0.005(8)
N7 0.061(11) 0.070(11) 0.051(9) 0.027(8) -0.023(8) -0.050(9)
C51 0.035(9) 0.043(9) 0.034(8) 0.008(7) -0.003(6) -0.004(7)
N8 0.059(11) 0.072(12) 0.070(12) 0.029(10) -0.038(9) -0.037(10)
C52 0.062 0.035 0.051 0.000 0.000 0.000
C53 0.062 0.035 0.051 0.000 0.000 0.000
C54 0.056(11) 0.034(8) 0.033(8) -0.006(6) -0.001(7) -0.006(8)
C55 0.042(9) 0.033(8) 0.024(7) -0.004(6) 0.004(6) -0.008(7)
C56 0.021(7) 0.024(6) 0.029(7) -0.002(5) 0.002(5) 0.007(5)
Cl5 0.084(10) 0.095(10) 0.112(12) 0.003(9) -0.039(9) -0.003(8)
Cl6 0.038(6) 0.216(19) 0.087(9) -0.077(11) 0.024(6) -0.063(9)
C57 0.09(4) 0.030(18) 0.08(3) -0.018(19) 0.02(3) -0.01(2)
C58 0.080 0.024 0.298 0.008 0.000 0.000
O2 0.085(6) 0.051(4) 0.015(3) 0.000(3) -0.001(3) 0.001(4)
O1 0.085(6) 0.051(4) 0.015(3) 0.000(3) -0.001(3) 0.001(4)
O3 0.085(6) 0.051(4) 0.015(3) 0.000(3) -0.001(3) 0.001(4)
O4 0.034(9) 0.042(10) 0.033(9) -0.006(7) 0.025(7) 0.015(8)
C59 0.034(9) 0.042(10) 0.033(9) -0.006(7) 0.025(7) 0.015(8)

loop_
_atom_type_symbol
_atom_type_description
_atom_type_scat_dispersion_real
_atom_type_scat_dispersion_imag
_atom_type_scat_source
C C 0.0033 0.0016 'International Tables Vol C Tables 4.2.6.8 and 6.1.1.4'
H H 0.0000 0.0000 'International Tables Vol C Tables 4.2.6.8 and 6.1.1.4'
N N 0.0061 0.0033 'International Tables Vol C Tables 4.2.6.8 and 6.1.1.4'
Cl Cl 0.1484 0.1585 'International Tables Vol C Tables 4.2.6.8 and 6.1.1.4'
Hg Hg -2.3894 9.2266 'International Tables Vol C Tables 4.2.6.8 and 6.1.1.4'
O O 0.0106 0.0060 'International Tables Vol C Tables 4.2.6.8 and 6.1.1.4'

loop_
_geom_angle_atom_site_label_1
_geom_angle_atom_site_label_2
_geom_angle_atom_site_label_3
_geom_angle
_geom_angle_site_symmetry_1
_geom_angle_site_symmetry_3
_geom_angle_publ_flag
N6 Hg1 N2 107.0(4) . . ?
N6 Hg1 Cl1 117.3(3) . . ?
N2 Hg1 Cl1 102.6(3) . . ?
N6 Hg1 Cl2 95.3(3) . . ?
N2 Hg1 Cl2 98.5(3) . . ?
Cl1 Hg1 Cl2 132.84(16) . . ?
N8 Hg2 N4 111.5(7) . . ?
N8 Hg2 Cl4 111.2(4) . . ?
N4 Hg2 Cl4 106.2(4) . . ?
N8 Hg2 Cl3 100.4(5) . . ?
N4 Hg2 Cl3 97.5(4) . . ?
Cl4 Hg2 Cl3 129.0(3) . . ?
C6 C1 C2 119.5(13) . . ?
C6 C1 C56 121.3(12) . . ?
C2 C1 C56 118.9(12) . . ?
C3 C2 C1 118.7(12) . . ?
C3 C2 C7 118.1(13) . . ?
C1 C2 C7 123.2(13) . . ?
C2 C3 C4 121.8(13) . . ?
C2 C3 C8 120.5(13) . . ?
C4 C3 C8 117.6(13) . . ?
C3 C4 C5 118.0(13) . . ?
C3 C4 C12 120.8(14) . . ?
C5 C4 C12 121.2(13) . . ?
C6 C5 C4 120.1(13) . . ?
C6 C5 C14 121.3(13) . . ?
C4 C5 C14 118.5(13) . . ?
C1 C6 C5 121.2(13) . . ?
C1 C6 C13 120.8(13) . . ?
C5 C6 C13 118.0(12) . . ?
C2 C7 H7A 109.5 . . ?
C2 C7 H7B 109.5 . . ?
H7A C7 H7B 109.5 . . ?
C2 C7 H7C 109.5 . . ?
H7A C7 H7C 109.5 . . ?
H7B C7 H7C 109.5 . . ?
N1 C8 C3 115.0(11) . . ?
N1 C8 H8A 108.5 . . ?
C3 C8 H8A 108.5 . . ?
N1 C8 H8B 108.5 . . ?
C3 C8 H8B 108.5 . . ?
H8A C8 H8B 107.5 . . ?
C9 N1 C11 106.1(12) . . ?
C9 N1 C8 125.8(12) . . ?
C11 N1 C8 128.0(12) . . ?
N2 C9 N1 109.9(13) . . ?
N2 C9 H9 125.1 . . ?
N1 C9 H9 125.1 . . ?
C9 N2 C10 107.4(13) . . ?
C9 N2 Hg1 120.8(11) . . ?
C10 N2 Hg1 126.8(10) . . ?
N2 C10 C11 109.0(14) . . ?
N2 C10 H10 125.5 . . ?
C11 C10 H10 125.5 . . ?
C10 C11 N1 107.5(13) . . ?
C10 C11 H11 126.2 . . ?
N1 C11 H11 126.2 . . ?
C4 C12 H12A 109.5 . . ?
C4 C12 H12B 109.5 . . ?
H12A C12 H12B 109.5 . . ?
C4 C12 H12C 109.5 . . ?
H12A C12 H12C 109.5 . . ?
H12B C12 H12C 109.5 . . ?
C6 C13 H13A 109.5 . . ?
C6 C13 H13B 109.5 . . ?
H13A C13 H13B 109.5 . . ?
C6 C13 H13C 109.5 . . ?
H13A C13 H13C 109.5 . . ?
H13B C13 H13C 109.5 . . ?
C15 C14 C5 121.6(13) . . ?
C15 C14 H14A 106.9 . . ?
C5 C14 H14A 106.9 . . ?
C15 C14 H14B 106.9 . . ?
C5 C14 H14B 106.9 . . ?
H14A C14 H14B 106.7 . . ?
C16 C15 C20 118.9(15) . . ?
C16 C15 C14 118.8(14) . . ?
C20 C15 C14 122.1(13) . . ?
C17 C16 C15 119.9(14) . . ?
C17 C16 C21 120.8(13) . . ?
C15 C16 C21 119.3(15) . . ?
C16 C17 C18 121.2(13) . . ?
C16 C17 C22 120.1(15) . . ?
C18 C17 C22 118.6(15) . . ?
C19 C18 C17 117.3(15) . . ?
C19 C18 C26 122.6(15) . . ?
C17 C18 C26 120.1(14) . . ?
C20 C19 C18 121.8(14) . . ?
C20 C19 C28 120.5(14) . . ?
C18 C19 C28 117.4(14) . . ?
C19 C20 C15 120.4(13) . . ?
C19 C20 C27 119.7(13) . . ?
C15 C20 C27 119.8(15) . . ?
C16 C21 H21A 109.5 . . ?
C16 C21 H21B 109.5 . . ?
H21A C21 H21B 109.5 . . ?
C16 C21 H21C 109.5 . . ?
H21A C21 H21C 109.5 . . ?
H21B C21 H21C 109.5 . . ?
N3 C22 C17 111.7(13) . . ?
N3 C22 H22A 109.3 . . ?
C17 C22 H22A 109.3 . . ?
N3 C22 H22B 109.3 . . ?
C17 C22 H22B 109.3 . . ?
H22A C22 H22B 107.9 . . ?
C23 N3 C25 107.6(15) . . ?
C23 N3 C22 128.3(13) . . ?
C25 N3 C22 124.1(15) . . ?
N4 C23 N3 110.8(15) . . ?
N4 C23 H23 124.6 . . ?
N3 C23 H23 124.6 . . ?
C23 N4 C24 107.8(17) . . ?
C23 N4 Hg2 123.0(13) . . ?
C24 N4 Hg2 125.9(13) . . ?
N4 C24 C25 108.3(16) . . ?
N4 C24 H24 125.8 . . ?
C25 C24 H24 125.8 . . ?
C24 C25 N3 105.5(17) . . ?
C24 C25 H25 127.2 . . ?
N3 C25 H25 127.2 . . ?
C18 C26 H26A 109.5 . . ?
C18 C26 H26B 109.5 . . ?
H26A C26 H26B 109.5 . . ?
C18 C26 H26C 109.5 . . ?
H26A C26 H26C 109.5 . . ?
H26B C26 H26C 109.5 . . ?
C20 C27 H27A 109.5 . . ?
C20 C27 H27B 109.5 . . ?
H27A C27 H27B 109.5 . . ?
C20 C27 H27C 109.5 . . ?
H27A C27 H27C 109.5 . . ?
H27B C27 H27C 109.5 . . ?
C19 C28 C29 119.4(13) . . ?
C19 C28 H28A 107.5 . . ?
C29 C28 H28A 107.5 . . ?
C19 C28 H28B 107.5 . . ?
C29 C28 H28B 107.5 . . ?
H28A C28 H28B 107.0 . . ?
C34 C29 C30 118.2(14) . . ?
C34 C29 C28 123.8(14) . . ?
C30 C29 C28 117.9(13) . . ?
C31 C30 C29 120.0(14) . . ?
C31 C30 C35 120.7(13) . . ?
C29 C30 C35 119.3(14) . . ?
C30 C31 C32 120.9(13) . . ?
C30 C31 C36 120.7(14) . . ?
C32 C31 C36 118.3(14) . . ?
C31 C32 C33 117.2(13) . . ?
C31 C32 C40 119.3(13) . . ?
C33 C32 C40 123.5(14) . . ?
C34 C33 C32 121.3(15) . . ?
C34 C33 C42 120.8(14) . . ?
C32 C33 C42 117.8(13) . . ?
C33 C34 C29 122.0(14) . . ?
C33 C34 C41 119.6(14) . . ?
C29 C34 C41 118.2(14) . . ?
C30 C35 H35A 109.5 . . ?
C30 C35 H35B 109.5 . . ?
H35A C35 H35B 109.5 . . ?
C30 C35 H35C 109.5 . . ?
H35A C35 H35C 109.5 . . ?
H35B C35 H35C 109.5 . . ?
N5 C36 C31 111.2(11) . . ?
N5 C36 H36A 109.4 . . ?
C31 C36 H36A 109.4 . . ?
N5 C36 H36B 109.4 . . ?
C31 C36 H36B 109.4 . . ?
H36A C36 H36B 108.0 . . ?
C37 N5 C39 106.8(13) . . ?
C37 N5 C36 126.5(12) . . ?
C39 N5 C36 126.1(13) . . ?
N6 C37 N5 110.6(13) . . ?
N6 C37 H37 124.7 . . ?
N5 C37 H37 124.7 . . ?
C37 N6 C38 107.7(13) . . ?
C37 N6 Hg1 119.4(10) . . ?
C38 N6 Hg1 131.7(11) . . ?
N6 C38 C39 109.2(14) . . ?
N6 C38 H38 125.4 . . ?
C39 C38 H38 125.4 . . ?
C38 C39 N5 105.7(14) . . ?
C38 C39 H39 127.1 . . ?
N5 C39 H39 127.1 . . ?
C32 C40 H40A 109.5 . . ?
C32 C40 H40B 109.5 . . ?
H40A C40 H40B 109.5 . . ?
C32 C40 H40C 109.5 . . ?
H40A C40 H40C 109.5 . . ?
H40B C40 H40C 109.5 . . ?
C34 C41 H41A 109.5 . . ?
C34 C41 H41B 109.5 . . ?
H41A C41 H41B 109.5 . . ?
C34 C41 H41C 109.5 . . ?
H41A C41 H41C 109.5 . . ?
H41B C41 H41C 109.5 . . ?
C33 C42 C43 121.4(12) . . ?
C33 C42 H42A 107.0 . . ?
C43 C42 H42A 107.0 . . ?
C33 C42 H42B 107.0 . . ?
C43 C42 H42B 107.0 . . ?
H42A C42 H42B 106.7 . . ?
C48 C43 C44 121.2(13) . . ?
C48 C43 C42 120.1(12) . . ?
C44 C43 C42 118.7(12) . . ?
C43 C44 C45 119.4(13) . . ?
C43 C44 C49 122.8(13) . . ?
C45 C44 C49 117.8(13) . . ?
C44 C45 C46 119.9(13) . . ?
C44 C45 C50 119.0(14) . . ?
C46 C45 C50 121.1(14) . . ?
C47 C46 C45 119.6(13) . . ?
C47 C46 C54 120.4(14) . . ?
C45 C46 C54 120.0(14) . . ?
C46 C47 C48 120.5(13) . . ?
C46 C47 C56 119.8(13) . . ?
C48 C47 C56 119.6(12) . . ?
C43 C48 C47 119.2(13) . . ?
C43 C48 C55 121.7(13) . . ?
C47 C48 C55 118.9(14) . . ?
C44 C49 H49A 109.5 . . ?
C44 C49 H49B 109.5 . . ?
H49A C49 H49B 109.5 . . ?
C44 C49 H49C 109.5 . . ?
H49A C49 H49C 109.5 . . ?
H49B C49 H49C 109.5 . . ?
N7 C50 C45 111.2(13) . . ?
N7 C50 H50A 109.4 . . ?
C45 C50 H50A 109.4 . . ?
N7 C50 H50B 109.4 . . ?
C45 C50 H50B 109.4 . . ?
H50A C50 H50B 108.0 . . ?
C51 N7 C53 105.6(16) . . ?
C51 N7 C50 130.7(15) . . ?
C53 N7 C50 123.2(15) . . ?
N8 C51 N7 116.0(17) . . ?
N8 C51 H51 122.0 . . ?
N7 C51 H51 122.0 . . ?
C51 N8 C52 105.2(16) . . ?
C51 N8 Hg2 129.3(14) . . ?
C52 N8 Hg2 125.2(13) . . ?
C53 C52 N8 106.0(18) . . ?
C53 C52 H52 127.0 . . ?
N8 C52 H52 127.0 . . ?
C52 C53 N7 106.3(18) . . ?
C52 C53 H53 126.8 . . ?
N7 C53 H53 126.8 . . ?
C46 C54 H54A 109.5 . . ?
C46 C54 H54B 109.5 . . ?
H54A C54 H54B 109.5 . . ?
C46 C54 H54C 109.5 . . ?
H54A C54 H54C 109.5 . . ?
H54B C54 H54C 109.5 . . ?
C48 C55 H55A 109.5 . . ?
C48 C55 H55B 109.5 . . ?
H55A C55 H55B 109.5 . . ?
C48 C55 H55C 109.5 . . ?
H55A C55 H55C 109.5 . . ?
H55B C55 H55C 109.5 . . ?
C47 C56 C1 121.1(11) . . ?
C47 C56 H56A 107.0 . . ?
C1 C56 H56A 107.0 . . ?
C47 C56 H56B 107.0 . . ?
C1 C56 H56B 107.0 . . ?
H56A C56 H56B 106.8 . . ?
C58 C57 Cl5 113(2) . . ?
C58 C57 H57A 109.1 . . ?
Cl5 C57 H57A 109.1 . . ?
C58 C57 H57B 109.1 . . ?
Cl5 C57 H57B 109.1 . . ?
H57A C57 H57B 107.8 . . ?
C57 C58 Cl6 104(2) . . ?
C57 C58 H58A 111.0 . . ?
Cl6 C58 H58A 111.0 . . ?
C57 C58 H58B 111.0 . . ?
Cl6 C58 H58B 111.0 . . ?
H58A C58 H58B 109.0 . . ?

loop_
_geom_bond_atom_site_label_1
_geom_bond_atom_site_label_2
_geom_bond_distance
_geom_bond_site_symmetry_2
_geom_bond_publ_flag
Hg1 N6 2.295(13) . ?
Hg1 N2 2.297(12) . ?
Hg1 Cl1 2.390(4) . ?
Hg1 Cl2 2.443(4) . ?
Hg2 N8 2.234(16) . ?
Hg2 N4 2.283(16) . ?
Hg2 Cl4 2.400(6) . ?
Hg2 Cl3 2.469(6) . ?
C1 C6 1.382(18) . ?
C1 C2 1.420(19) . ?
C1 C56 1.525(19) . ?
C2 C3 1.402(19) . ?
C2 C7 1.507(19) . ?
C3 C4 1.40(2) . ?
C3 C8 1.49(2) . ?
C4 C5 1.41(2) . ?
C4 C12 1.49(2) . ?
C5 C6 1.401(19) . ?
C5 C14 1.54(2) . ?
C6 C13 1.52(2) . ?
C7 H7A 0.9800 . ?
C7 H7B 0.9800 . ?
C7 H7C 0.9800 . ?
C8 N1 1.479(19) . ?
C8 H8A 0.9900 . ?
C8 H8B 0.9900 . ?
N1 C9 1.358(19) . ?
N1 C11 1.359(18) . ?
C9 N2 1.319(19) . ?
C9 H9 0.9500 . ?
N2 C10 1.34(2) . ?
C10 C11 1.35(2) . ?
C10 H10 0.9500 . ?
C11 H11 0.9500 . ?
C12 H12A 0.9800 . ?
C12 H12B 0.9800 . ?
C12 H12C 0.9800 . ?
C13 H13A 0.9800 . ?
C13 H13B 0.9800 . ?
C13 H13C 0.9800 . ?
C14 C15 1.47(2) . ?
C14 H14A 0.9900 . ?
C14 H14B 0.9900 . ?
C15 C16 1.413(19) . ?
C15 C20 1.43(2) . ?
C16 C17 1.40(2) . ?
C16 C21 1.52(2) . ?
C17 C18 1.44(2) . ?
C17 C22 1.50(2) . ?
C18 C19 1.42(2) . ?
C18 C26 1.51(2) . ?
C19 C20 1.38(2) . ?
C19 C28 1.51(2) . ?
C20 C27 1.49(2) . ?
C21 H21A 0.9800 . ?
C21 H21B 0.9800 . ?
C21 H21C 0.9800 . ?
C22 N3 1.49(2) . ?
C22 H22A 0.9900 . ?
C22 H22B 0.9900 . ?
N3 C23 1.34(2) . ?
N3 C25 1.39(2) . ?
C23 N4 1.31(2) . ?
C23 H23 0.9500 . ?
N4 C24 1.37(2) . ?
C24 C25 1.38(3) . ?
C24 H24 0.9500 . ?
C25 H25 0.9500 . ?
C26 H26A 0.9800 . ?
C26 H26B 0.9800 . ?
C26 H26C 0.9800 . ?
C27 H27A 0.9800 . ?
C27 H27B 0.9800 . ?
C27 H27C 0.9800 . ?
C28 C29 1.54(2) . ?
C28 H28A 0.9900 . ?
C28 H28B 0.9900 . ?
C29 C34 1.39(2) . ?
C29 C30 1.43(2) . ?
C30 C31 1.40(2) . ?
C30 C35 1.51(2) . ?
C31 C32 1.42(2) . ?
C31 C36 1.523(19) . ?
C32 C33 1.43(2) . ?
C32 C40 1.49(2) . ?
C33 C34 1.36(2) . ?
C33 C42 1.52(2) . ?
C34 C41 1.52(2) . ?
C35 H35A 0.9800 . ?
C35 H35B 0.9800 . ?
C35 H35C 0.9800 . ?
C36 N5 1.47(2) . ?
C36 H36A 0.9900 . ?
C36 H36B 0.9900 . ?
N5 C37 1.351(19) . ?
N5 C39 1.374(17) . ?
C37 N6 1.292(19) . ?
C37 H37 0.9500 . ?
N6 C38 1.35(2) . ?
C38 C39 1.36(2) . ?
C38 H38 0.9500 . ?
C39 H39 0.9500 . ?
C40 H40A 0.9800 . ?
C40 H40B 0.9800 . ?
C40 H40C 0.9800 . ?
C41 H41A 0.9800 . ?
C41 H41B 0.9800 . ?
C41 H41C 0.9800 . ?
C42 C43 1.55(2) . ?
C42 H42A 0.9900 . ?
C42 H42B 0.9900 . ?
C43 C48 1.39(2) . ?
C43 C44 1.394(19) . ?
C44 C45 1.41(2) . ?
C44 C49 1.52(2) . ?
C45 C46 1.41(2) . ?
C45 C50 1.50(2) . ?
C46 C47 1.39(2) . ?
C46 C54 1.53(2) . ?
C47 C48 1.42(2) . ?
C47 C56 1.506(19) . ?
C48 C55 1.51(2) . ?
C49 H49A 0.9800 . ?
C49 H49B 0.9800 . ?
C49 H49C 0.9800 . ?
C50 N7 1.47(2) . ?
C50 H50A 0.9900 . ?
C50 H50B 0.9900 . ?
N7 C51 1.29(2) . ?
N7 C53 1.43(3) . ?
C51 N8 1.27(2) . ?
C51 H51 0.9500 . ?
N8 C52 1.46(3) . ?
C52 C53 1.37(3) . ?
C52 H52 0.9500 . ?
C53 H53 0.9500 . ?
C54 H54A 0.9800 . ?
C54 H54B 0.9800 . ?
C54 H54C 0.9800 . ?
C55 H55A 0.9800 . ?
C55 H55B 0.9800 . ?
C55 H55C 0.9800 . ?
C56 H56A 0.9900 . ?
C56 H56B 0.9900 . ?
Cl5 C57 1.749(19) . ?
Cl6 C58 1.75(2) . ?
C57 C58 1.341(19) . ?
C57 H57A 0.9900 . ?
C57 H57B 0.9900 . ?
C58 H58A 0.9900 . ?
C58 H58B 0.9900 . ?
O4 C59 1.55(4) . ?
